data_1576893
loop_
_publ_author_name
'Gnavi, Riccardo'
'De Nardi, Federica'
'Meazzo, Carolina'
'Ghinato, Simone'
'Grimaldi, Ettore'
'Maranzana, Andrea'
'Prandi, Cristina'
'Blangetti, Marco'

_publ_section_title
;
 Solvent-controlled, chemodivergent oxidative anionic Fries rearrangement
 of <i>O</i>-aryl carbamates under aerobic conditions.
;
_journal_issue 11
_journal_name_full 'Chemical science'
_journal_page_first 5701
_journal_page_last 5711
_journal_paper_doi 10.1039/d5sc09227b
_journal_volume 17
_journal_year 2026
_chemical_formula_moiety 'C15 H23 N O3'
_chemical_formula_sum 'C15 H23 N O3'
_chemical_formula_weight 265.34
_space_group_crystal_system monoclinic
_space_group_IT_number 14
_space_group_name_Hall '-P 2yn'
_space_group_name_H-M_alt 'P 1 21/n 1'
_atom_sites_solution_hydrogens mixed
_atom_sites_solution_primary direct
_audit_creation_date 2022-04-07
_audit_creation_method
;
Olex2 1.5
(compiled 2021.12.09 svn.r5202d8cf for OlexSys, GUI svn.r6439)
;
_audit_update_record
;
2025-07-23 deposited with the CCDC.	2026-01-13 downloaded from the CCDC.
;
_cell_angle_alpha 90
_cell_angle_beta 95.224(5)
_cell_angle_gamma 90
_cell_formula_units_Z 4
_cell_length_a 9.4288(5)
_cell_length_b 12.6625(7)
_cell_length_c 13.1745(7)
_cell_measurement_reflns_used 6306
_cell_measurement_temperature 298
_cell_measurement_theta_max 26.3920
_cell_measurement_theta_min 3.8660
_cell_volume 1566.40(15)
_computing_cell_refinement 'CrysAlisPro 1.171.41.113a (Rigaku OD, 2021)'
_computing_data_collection 'CrysAlisPro 1.171.41.113a (Rigaku OD, 2021)'
_computing_data_reduction 'CrysAlisPro 1.171.41.113a (Rigaku OD, 2021)'
_computing_molecular_graphics 'Olex2 1.5 (Dolomanov et al., 2009)'
_computing_publication_material 'Olex2 1.5 (Dolomanov et al., 2009)'
_computing_structure_refinement 'SHELXL 2018/3 (Sheldrick, 2015)'
_computing_structure_solution 'SHELXS  (Sheldrick, 2008)'
_diffrn_ambient_temperature 298
_diffrn_detector 'CCD plate'
_diffrn_detector_area_resol_mean 5.1990
_diffrn_detector_type AtlasS2
_diffrn_measured_fraction_theta_full 0.997
_diffrn_measured_fraction_theta_max 0.927
_diffrn_measurement_details
;
List of Runs (angles in degrees, time in seconds):

  # Type    Start    End  Width  t~exp~   \w     \q     \k     \f   Frames
#--------------------------------------------------------------------------
  1  \w    -41.00   3.00   1.00   50.00    --   -9.89  69.00 -32.78   44
  2  \w    -13.00  77.00   1.00   50.00    --   11.30  37.00  90.00   90
  3  \w    -37.00  39.00   1.00   50.00    --   11.30 -57.00 120.00   76
  4  \w    -35.00  -9.00   1.00   50.00    --   11.30 -57.00 -90.00   26
  5  \w      6.00  39.00   1.00   50.00    --   11.30 -57.00 -90.00   33
  6  \w    -61.00  39.00   1.00   50.00    --   11.30 -57.00  30.00  100
  7  \w     -2.00  84.00   1.00   50.00    --   11.30  57.00 -60.00   86
  8  \w    -36.00  39.00   1.00   50.00    --   11.30 -57.00-150.00   75
  9  \w    -19.00  56.00   1.00   50.00    --   11.30  69.00 170.58   75
;
_diffrn_measurement_device 'four-circle diffractometer'
_diffrn_measurement_device_type 'Xcalibur, AtlasS2, Gemini ultra'
_diffrn_measurement_method '\w scans'
_diffrn_orient_matrix_type 'CrysAlisPro convention (1999,Acta A55,543-557)'
_diffrn_orient_matrix_UB_11 -0.0135349000
_diffrn_orient_matrix_UB_12 -0.0256665000
_diffrn_orient_matrix_UB_13 -0.0477683000
_diffrn_orient_matrix_UB_21 -0.0588722000
_diffrn_orient_matrix_UB_22 -0.0265803000
_diffrn_orient_matrix_UB_23 0.0181876000
_diffrn_orient_matrix_UB_31 -0.0453389000
_diffrn_orient_matrix_UB_32 0.0421290000
_diffrn_orient_matrix_UB_33 -0.0175787000
_diffrn_radiation_monochromator graphite
_diffrn_radiation_probe x-ray
_diffrn_radiation_type 'Mo K\a'
_diffrn_radiation_wavelength 0.71073
_diffrn_reflns_av_R_equivalents 0.0404
_diffrn_reflns_av_unetI/netI 0.0333
_diffrn_reflns_Laue_measured_fraction_full 0.997
_diffrn_reflns_Laue_measured_fraction_max 0.927
_diffrn_reflns_limit_h_max 12
_diffrn_reflns_limit_h_min -13
_diffrn_reflns_limit_k_max 17
_diffrn_reflns_limit_k_min -16
_diffrn_reflns_limit_l_max 17
_diffrn_reflns_limit_l_min -18
_diffrn_reflns_number 25743
_diffrn_reflns_point_group_measured_fraction_full 0.997
_diffrn_reflns_point_group_measured_fraction_max 0.927
_diffrn_reflns_theta_full 25.242
_diffrn_reflns_theta_max 29.650
_diffrn_reflns_theta_min 3.498
_diffrn_source 'fine-focus sealed X-ray tube'
_diffrn_source_type 'Enhance (Mo) X-ray Source'
_exptl_absorpt_coefficient_mu 0.078
_exptl_absorpt_correction_T_max 1.00000
_exptl_absorpt_correction_T_min 0.87541
_exptl_absorpt_correction_type multi-scan
_exptl_absorpt_process_details
;
CrysAlisPro 1.171.41.113a (Rigaku Oxford Diffraction, 2021)
Empirical absorption correction using spherical harmonics,
implemented in SCALE3 ABSPACK scaling algorithm.
;
_exptl_crystal_colour colourless
_exptl_crystal_colour_primary colourless
_exptl_crystal_density_diffrn 1.125
_exptl_crystal_description plate
_exptl_crystal_F_000 576
_exptl_crystal_size_max 0.11
_exptl_crystal_size_mid 0.1
_exptl_crystal_size_min 0.07
_refine_diff_density_max 0.180
_refine_diff_density_min -0.155
_refine_diff_density_rms 0.033
_refine_ls_extinction_method none
_refine_ls_goodness_of_fit_ref 1.026
_refine_ls_hydrogen_treatment mixed
_refine_ls_matrix_type full
_refine_ls_number_parameters 182
_refine_ls_number_reflns 4101
_refine_ls_number_restraints 33
_refine_ls_restrained_S_all 1.023
_refine_ls_R_factor_all 0.1034
_refine_ls_R_factor_gt 0.0617
_refine_ls_shift/su_max 0.000
_refine_ls_shift/su_mean 0.000
_refine_ls_structure_factor_coef Fsqd
_refine_ls_weighting_details 'w=1/[\s^2^(Fo^2^)+(0.0719P)^2^+0.3837P] where P=(Fo^2^+2Fc^2^)/3'
_refine_ls_weighting_scheme calc
_refine_ls_wR_factor_gt 0.1512
_refine_ls_wR_factor_ref 0.1721
_reflns_Friedel_coverage 0.000
_reflns_number_gt 2591
_reflns_number_total 4101
_reflns_threshold_expression 'I > 2\s(I)'
_cod_data_source_file d5sc09227b2.cif
_cod_data_source_block preex1_auto
_cod_original_cell_volume 1566.41(15)
_cod_database_code 1576893
_shelx_shelxl_version_number 2018/3
_shelx_space_group_comment
;
The symmetry employed for this shelxl refinement is uniquely defined
by the following loop, which should always be used as a source of
symmetry information in preference to the above space-group names.
They are only intended as comments.
;
_shelx_estimated_absorpt_t_max 0.995
_shelx_estimated_absorpt_t_min 0.992
_olex2_refinement_description
;
1. Fixed Uiso
 At 1.2 times of:
  All C(H) groups
 At 1.5 times of:
  All C(H,H,H) groups, All O(H) groups
2. Rigid bond restraints
 C11, C10, C12
 with sigma for 1-2 distances of 0.01 and sigma for 1-3 distances of 0.01
3. Uiso/Uaniso restraints and constraints
C11 \\sim C10 \\sim C12: within 1.7A with sigma of 0.04 and sigma for terminal
atoms of 0.08 within 1.7A
Uanis(C11) \\sim Ueq, Uanis(C10) \\sim Ueq, Uanis(C12) \\sim Ueq: with sigma of
0.1 and sigma for terminal atoms of 0.2
4.a Ternary CH refined with riding coordinates:
 C8(H8), C10(H10), C13(H13)
4.b Aromatic/amide H refined with riding coordinates:
 C7(H7), C4(H4), C3(H3)
4.c Idealised Me refined as rotating group:
 C1(H1A,H1B,H1C), C14(H14A,H14B,H14C), C12(H12A,H12B,H12C), C15(H15A,H15B,
 H15C), C11(H11A,H11B,H11C)
4.d Idealised tetrahedral OH refined as rotating group:
 O1(H1)
;
_olex2_submission_special_instructions 'No special instructions were received'
_oxdiff_exptl_absorpt_empirical_details
;
Empirical correction (ABSPACK) includes:
- Absorption correction using spherical harmonics
- Frame scaling
;
_oxdiff_exptl_absorpt_empirical_full_max 1.196
_oxdiff_exptl_absorpt_empirical_full_min 0.842

loop_
_space_group_symop_operation_xyz
'x, y, z'
'-x+1/2, y+1/2, -z+1/2'
'-x, -y, -z'
'x-1/2, -y-1/2, z-1/2'

loop_
_atom_site_label
_atom_site_type_symbol
_atom_site_fract_x
_atom_site_fract_y
_atom_site_fract_z
_atom_site_U_iso_or_equiv
_atom_site_adp_type
_atom_site_occupancy
_atom_site_site_symmetry_order
_atom_site_calc_flag
_atom_site_refinement_flags_posn
_atom_site_refinement_flags_adp
_atom_site_refinement_flags_occupancy
_atom_site_disorder_assembly
_atom_site_disorder_group
O1 O 0.09318(14) 0.24012(11) 0.91818(9) 0.0613(4) Uani 1 1 d . . . . .
H1 H 0.149215 0.250030 0.968615 0.092 Uiso 1 1 calc R U . . .
O3 O -0.24244(13) 0.23455(11) 0.59536(9) 0.0620(4) Uani 1 1 d . . . . .
C6 C 0.04038(16) 0.30164(13) 0.75047(12) 0.0415(4) Uani 1 1 d . . . . .
O2 O -0.00740(16) 0.14316(12) 0.65205(11) 0.0676(4) Uani 1 1 d . . . . .
N1 N -0.29219(14) 0.29498(13) 0.74937(10) 0.0528(4) Uani 1 1 d . . . . .
C7 C 0.05984(18) 0.37635(15) 0.67607(13) 0.0517(4) Uani 1 1 d . . . . .
H7 H 0.008922 0.369483 0.612564 0.062 Uiso 1 1 calc R U . . .
C5 C 0.11639(17) 0.31289(13) 0.84552(12) 0.0469(4) Uani 1 1 d . . . . .
C9 C -0.20863(17) 0.24820(13) 0.68745(11) 0.0443(4) Uani 1 1 d . . . . .
C8 C -0.05881(17) 0.20956(13) 0.72758(12) 0.0453(4) Uani 1 1 d . . . . .
H8 H -0.065608 0.168620 0.790073 0.054 Uiso 1 1 calc R U . . .
C4 C 0.2090(2) 0.39690(16) 0.86311(16) 0.0619(5) Uani 1 1 d . . . . .
H4 H 0.260083 0.404380 0.926507 0.074 Uiso 1 1 calc R U . . .
C2 C 0.1525(2) 0.46097(16) 0.69286(17) 0.0630(5) Uani 1 1 d . . . . .
C10 C -0.2503(2) 0.3093(2) 0.85962(14) 0.0723(6) Uani 1 1 d . U . . .
H10 H -0.157132 0.275372 0.873871 0.087 Uiso 1 1 calc R U . . .
C3 C 0.2263(2) 0.46958(17) 0.78748(18) 0.0701(6) Uani 1 1 d . . . . .
H3 H 0.289139 0.525582 0.800607 0.084 Uiso 1 1 calc R U . . .
C13 C -0.4332(2) 0.3383(2) 0.70935(15) 0.0734(6) Uani 1 1 d . . . . .
H13 H -0.474559 0.370372 0.767598 0.088 Uiso 1 1 calc R U . . .
C1 C 0.1725(3) 0.5400(2) 0.6100(2) 0.1010(9) Uani 1 1 d . . . . .
H1A H 0.184888 0.503417 0.547605 0.151 Uiso 1 1 calc R U . . .
H1B H 0.255184 0.582245 0.629056 0.151 Uiso 1 1 calc R U . . .
H1C H 0.090136 0.584729 0.600517 0.151 Uiso 1 1 calc R U . . .
C14 C -0.4170(3) 0.4267(2) 0.6335(2) 0.0960(8) Uani 1 1 d . . . . .
H14A H -0.342662 0.473661 0.659789 0.144 Uiso 1 1 calc R U . . .
H14B H -0.504967 0.464946 0.622608 0.144 Uiso 1 1 calc R U . . .
H14C H -0.393175 0.397285 0.570043 0.144 Uiso 1 1 calc R U . . .
C12 C -0.3532(3) 0.2511(4) 0.92238(19) 0.1386(15) Uani 1 1 d . U . . .
H12A H -0.447162 0.279696 0.907970 0.208 Uiso 1 1 calc R U . . .
H12B H -0.323457 0.259571 0.993566 0.208 Uiso 1 1 calc R U . . .
H12C H -0.353858 0.177440 0.905223 0.208 Uiso 1 1 calc R U . . .
C15 C -0.5357(2) 0.2518(3) 0.6698(2) 0.0995(9) Uani 1 1 d . . . . .
H15A H -0.503518 0.221571 0.609089 0.149 Uiso 1 1 calc R U . . .
H15B H -0.629005 0.281277 0.654460 0.149 Uiso 1 1 calc R U . . .
H15C H -0.539282 0.197932 0.720748 0.149 Uiso 1 1 calc R U . . .
C11 C -0.2303(4) 0.4247(3) 0.8862(2) 0.1317(13) Uani 1 1 d . U . . .
H11A H -0.165529 0.455969 0.842759 0.198 Uiso 1 1 calc R U . . .
H11B H -0.192339 0.431243 0.956032 0.198 Uiso 1 1 calc R U . . .
H11C H -0.320521 0.460229 0.876707 0.198 Uiso 1 1 calc R U . . .
H2 H -0.065(2) 0.1583(15) 0.6020(15) 0.051(5) Uiso 1 1 d . . . . .

loop_
_atom_site_aniso_label
_atom_site_aniso_U_11
_atom_site_aniso_U_22
_atom_site_aniso_U_33
_atom_site_aniso_U_23
_atom_site_aniso_U_13
_atom_site_aniso_U_12
O1 0.0672(8) 0.0748(9) 0.0383(7) 0.0065(6) -0.0153(6) -0.0051(7)
O3 0.0559(7) 0.0912(10) 0.0361(6) -0.0102(6) -0.0111(5) 0.0083(7)
C6 0.0386(8) 0.0492(9) 0.0362(8) -0.0022(7) 0.0001(6) 0.0051(6)
O2 0.0664(9) 0.0727(9) 0.0606(9) -0.0234(7) -0.0102(7) 0.0198(7)
N1 0.0429(8) 0.0783(10) 0.0364(7) -0.0012(7) -0.0008(6) 0.0044(7)
C7 0.0463(9) 0.0662(11) 0.0426(9) 0.0074(8) 0.0038(7) 0.0053(8)
C5 0.0436(9) 0.0549(10) 0.0410(8) -0.0018(7) -0.0024(7) 0.0050(7)
C9 0.0449(8) 0.0522(9) 0.0346(8) -0.0004(7) -0.0037(6) -0.0039(7)
C8 0.0499(9) 0.0483(9) 0.0364(8) -0.0024(7) -0.0041(7) 0.0051(7)
C4 0.0531(10) 0.0705(12) 0.0598(11) -0.0116(10) -0.0077(9) -0.0060(9)
C2 0.0492(10) 0.0634(12) 0.0780(13) 0.0141(10) 0.0137(9) -0.0010(9)
C10 0.0577(11) 0.1235(19) 0.0355(9) -0.0095(11) 0.0026(8) 0.0143(11)
C3 0.0546(11) 0.0621(12) 0.0931(16) -0.0058(12) 0.0040(11) -0.0130(9)
C13 0.0507(11) 0.1180(19) 0.0505(11) -0.0049(12) -0.0012(8) 0.0234(11)
C1 0.0865(18) 0.0977(19) 0.120(2) 0.0420(17) 0.0177(15) -0.0116(14)
C14 0.1024(19) 0.0973(18) 0.0856(17) 0.0056(15) -0.0061(14) 0.0434(15)
C12 0.0797(18) 0.286(5) 0.0522(14) 0.028(2) 0.0178(13) -0.004(2)
C15 0.0463(12) 0.170(3) 0.0802(17) 0.0024(17) -0.0057(11) -0.0094(15)
C11 0.142(3) 0.146(3) 0.100(2) -0.072(2) -0.0306(19) 0.049(2)

loop_
_atom_type_symbol
_atom_type_description
_atom_type_scat_dispersion_real
_atom_type_scat_dispersion_imag
_atom_type_scat_source
C C 0.0033 0.0016 'International Tables Vol C Tables 4.2.6.8 and 6.1.1.4'
H H 0.0000 0.0000 'International Tables Vol C Tables 4.2.6.8 and 6.1.1.4'
N N 0.0061 0.0033 'International Tables Vol C Tables 4.2.6.8 and 6.1.1.4'
O O 0.0106 0.0060 'International Tables Vol C Tables 4.2.6.8 and 6.1.1.4'

loop_
_geom_angle_atom_site_label_1
_geom_angle_atom_site_label_2
_geom_angle_atom_site_label_3
_geom_angle
_geom_angle_site_symmetry_1
_geom_angle_site_symmetry_3
_geom_angle_publ_flag
C5 O1 H1 109.5 . . ?
C7 C6 C5 118.40(16) . . ?
C7 C6 C8 120.39(14) . . ?
C5 C6 C8 121.20(15) . . ?
C8 O2 H2 100.2(13) . . ?
C9 N1 C10 122.54(14) . . ?
C9 N1 C13 120.56(14) . . ?
C10 N1 C13 116.88(15) . . ?
C6 C7 H7 118.8 . . ?
C6 C7 C2 122.43(17) . . ?
C2 C7 H7 118.8 . . ?
O1 C5 C6 117.44(15) . . ?
O1 C5 C4 122.87(15) . . ?
C4 C5 C6 119.68(16) . . ?
O3 C9 N1 123.47(15) . . ?
O3 C9 C8 115.95(14) . . ?
N1 C9 C8 120.56(13) . . ?
C6 C8 C9 110.81(13) . . ?
C6 C8 H8 109.1 . . ?
O2 C8 C6 110.65(14) . . ?
O2 C8 C9 107.93(13) . . ?
O2 C8 H8 109.1 . . ?
C9 C8 H8 109.1 . . ?
C5 C4 H4 119.8 . . ?
C3 C4 C5 120.50(18) . . ?
C3 C4 H4 119.8 . . ?
C7 C2 C1 121.1(2) . . ?
C3 C2 C7 117.72(18) . . ?
C3 C2 C1 121.2(2) . . ?
N1 C10 H10 106.8 . . ?
N1 C10 C12 110.3(2) . . ?
N1 C10 C11 111.2(2) . . ?
C12 C10 H10 106.8 . . ?
C11 C10 H10 106.8 . . ?
C11 C10 C12 114.5(3) . . ?
C4 C3 H3 119.4 . . ?
C2 C3 C4 121.28(18) . . ?
C2 C3 H3 119.4 . . ?
N1 C13 H13 106.3 . . ?
N1 C13 C14 111.38(19) . . ?
N1 C13 C15 112.0(2) . . ?
C14 C13 H13 106.3 . . ?
C14 C13 C15 113.8(2) . . ?
C15 C13 H13 106.3 . . ?
C2 C1 H1A 109.5 . . ?
C2 C1 H1B 109.5 . . ?
C2 C1 H1C 109.5 . . ?
H1A C1 H1B 109.5 . . ?
H1A C1 H1C 109.5 . . ?
H1B C1 H1C 109.5 . . ?
C13 C14 H14A 109.5 . . ?
C13 C14 H14B 109.5 . . ?
C13 C14 H14C 109.5 . . ?
H14A C14 H14B 109.5 . . ?
H14A C14 H14C 109.5 . . ?
H14B C14 H14C 109.5 . . ?
C10 C12 H12A 109.5 . . ?
C10 C12 H12B 109.5 . . ?
C10 C12 H12C 109.5 . . ?
H12A C12 H12B 109.5 . . ?
H12A C12 H12C 109.5 . . ?
H12B C12 H12C 109.5 . . ?
C13 C15 H15A 109.5 . . ?
C13 C15 H15B 109.5 . . ?
C13 C15 H15C 109.5 . . ?
H15A C15 H15B 109.5 . . ?
H15A C15 H15C 109.5 . . ?
H15B C15 H15C 109.5 . . ?
C10 C11 H11A 109.5 . . ?
C10 C11 H11B 109.5 . . ?
C10 C11 H11C 109.5 . . ?
H11A C11 H11B 109.5 . . ?
H11A C11 H11C 109.5 . . ?
H11B C11 H11C 109.5 . . ?

loop_
_geom_bond_atom_site_label_1
_geom_bond_atom_site_label_2
_geom_bond_distance
_geom_bond_site_symmetry_2
_geom_bond_publ_flag
O1 H1 0.8200 . ?
O1 C5 1.361(2) . ?
O3 C9 1.2382(19) . ?
C6 C7 1.386(2) . ?
C6 C5 1.392(2) . ?
C6 C8 1.508(2) . ?
O2 C8 1.421(2) . ?
O2 H2 0.84(2) . ?
N1 C9 1.324(2) . ?
N1 C10 1.481(2) . ?
N1 C13 1.490(2) . ?
C7 H7 0.9300 . ?
C7 C2 1.387(3) . ?
C5 C4 1.383(3) . ?
C9 C8 1.542(2) . ?
C8 H8 0.9800 . ?
C4 H4 0.9300 . ?
C4 C3 1.377(3) . ?
C2 C3 1.376(3) . ?
C2 C1 1.505(3) . ?
C10 H10 0.9800 . ?
C10 C12 1.521(4) . ?
C10 C11 1.511(4) . ?
C3 H3 0.9300 . ?
C13 H13 0.9800 . ?
C13 C14 1.517(4) . ?
C13 C15 1.521(4) . ?
C1 H1A 0.9600 . ?
C1 H1B 0.9600 . ?
C1 H1C 0.9600 . ?
C14 H14A 0.9600 . ?
C14 H14B 0.9600 . ?
C14 H14C 0.9600 . ?
C12 H12A 0.9600 . ?
C12 H12B 0.9600 . ?
C12 H12C 0.9600 . ?
C15 H15A 0.9600 . ?
C15 H15B 0.9600 . ?
C15 H15C 0.9600 . ?
C11 H11A 0.9600 . ?
C11 H11B 0.9600 . ?
C11 H11C 0.9600 . ?

loop_
_geom_torsion_atom_site_label_1
_geom_torsion_atom_site_label_2
_geom_torsion_atom_site_label_3
_geom_torsion_atom_site_label_4
_geom_torsion
_geom_torsion_site_symmetry_1
_geom_torsion_site_symmetry_2
_geom_torsion_site_symmetry_3
_geom_torsion_site_symmetry_4
_geom_torsion_publ_flag
O1 C5 C4 C3 -178.62(18) . . . . ?
O3 C9 C8 C6 107.17(17) . . . . ?
O3 C9 C8 O2 -14.1(2) . . . . ?
C6 C7 C2 C3 -0.2(3) . . . . ?
C6 C7 C2 C1 179.24(19) . . . . ?
C6 C5 C4 C3 0.2(3) . . . . ?
N1 C9 C8 C6 -71.4(2) . . . . ?
N1 C9 C8 O2 167.30(16) . . . . ?
C7 C6 C5 O1 178.48(15) . . . . ?
C7 C6 C5 C4 -0.4(2) . . . . ?
C7 C6 C8 O2 64.68(19) . . . . ?
C7 C6 C8 C9 -55.00(19) . . . . ?
C7 C2 C3 C4 -0.1(3) . . . . ?
C5 C6 C7 C2 0.4(3) . . . . ?
C5 C6 C8 O2 -114.12(17) . . . . ?
C5 C6 C8 C9 126.19(16) . . . . ?
C5 C4 C3 C2 0.0(3) . . . . ?
C9 N1 C10 C12 -118.4(2) . . . . ?
C9 N1 C10 C11 113.4(2) . . . . ?
C9 N1 C13 C14 -63.1(3) . . . . ?
C9 N1 C13 C15 65.7(2) . . . . ?
C8 C6 C7 C2 -178.45(16) . . . . ?
C8 C6 C5 O1 -2.7(2) . . . . ?
C8 C6 C5 C4 178.43(16) . . . . ?
C10 N1 C9 O3 179.20(19) . . . . ?
C10 N1 C9 C8 -2.3(3) . . . . ?
C10 N1 C13 C14 115.5(2) . . . . ?
C10 N1 C13 C15 -115.7(2) . . . . ?
C13 N1 C9 O3 -2.3(3) . . . . ?
C13 N1 C9 C8 176.16(17) . . . . ?
C13 N1 C10 C12 63.0(3) . . . . ?
C13 N1 C10 C11 -65.1(3) . . . . ?
C1 C2 C3 C4 -179.5(2) . . . . ?
